data_7706608
loop_
_publ_author_name
'Zheng, Han-Wen'
'Kang, Yang'
'Wu, Min'
'Liang, Qiong-Fang'
'Zheng, Jian-Quan'
'Zheng, Xiang-Jun'
'Jin, Lin-Pei'

_publ_section_title
;
 ESIPT-AIE active Schiff base based on 2-(2'-hydroxyphenyl)benzo-thiazole
 applied as multi-functional fluorescent chemosensors.
;
_journal_issue 11
_journal_name_full 'Dalton transactions (Cambridge, England : 2003)'
_journal_page_first 3916
_journal_page_last 3922
_journal_paper_doi 10.1039/d1dt00241d
_journal_volume 50
_journal_year 2021
_chemical_formula_moiety 'C42 H30 N4 O2 S2 Zn'
_chemical_formula_sum 'C42 H30 N4 O2 S2 Zn'
_chemical_formula_weight 752.260
_space_group_crystal_system triclinic
_space_group_IT_number 2
_space_group_name_Hall '-P 1'
_space_group_name_H-M_alt 'P -1'
_symmetry_Int_Tables_number 2
_atom_sites_solution_primary iterative
_audit_creation_date 2021-01-04
_audit_creation_method
;
Olex2 1.3
(compiled 2020.11.12 svn.r5f609507 for OlexSys, GUI svn.r6226)
;
_audit_update_record
;
2021-01-13 deposited with the CCDC.	2021-02-12 downloaded from the CCDC.
;
_cell_angle_alpha 118.3611(19)
_cell_angle_beta 94.9008(16)
_cell_angle_gamma 96.0026(15)
_cell_formula_units_Z 2
_cell_length_a 9.16130(17)
_cell_length_b 14.4849(3)
_cell_length_c 14.8515(3)
_cell_measurement_reflns_used 17915
_cell_measurement_temperature 99.99(10)
_cell_measurement_theta_max 76.3510
_cell_measurement_theta_min 3.3950
_cell_volume 1704.06(7)
_computing_cell_refinement 'CrysAlisPro 1.171.40.84a (Rigaku OD, 2020)'
_computing_data_collection 'CrysAlisPro 1.171.40.84a (Rigaku OD, 2020)'
_computing_data_reduction 'CrysAlisPro 1.171.40.84a (Rigaku OD, 2020)'
_computing_molecular_graphics 'Olex2 1.3 (Dolomanov et al., 2009)'
_computing_publication_material 'Olex2 1.3 (Dolomanov et al., 2009)'
_computing_structure_refinement 'olex2.refine 1.3 (Bourhis et al., 2015)'
_computing_structure_solution 'olex2.solve 1.3 (Bourhis et al., 2015)'
_diffrn_ambient_environment N~2~
_diffrn_ambient_temperature 99.99(10)
_diffrn_detector 'Hybrid Pixel Array Detector'
_diffrn_detector_area_resol_mean 10.0000
_diffrn_detector_type HyPix
_diffrn_measured_fraction_theta_full 0.9985
_diffrn_measured_fraction_theta_max 0.9578
_diffrn_measurement_details
;
List of Runs (angles in degrees, time in seconds):

  # Type    Start    End  Width  t~exp~   \w     \q     \k     \f   Frames
#--------------------------------------------------------------------------
  1  \w    -23.00  26.00   0.50    0.05    --  -46.95  19.00 -90.00   98
  2  \w    -23.00  28.00   0.50    0.05    --  -46.95  19.00  30.00  102
  3  \w    -59.00 -29.00   0.50    0.12    -- -102.00  61.00-150.00   60
  4  \w    -69.00 -29.00   0.50    0.12    -- -102.00  61.00-180.00   80
  5  \w    -68.00 -29.00   0.50    0.12    -- -102.00  61.00-120.00   78
  6  \w    -80.00 -54.00   0.50    0.05    --  -46.95 127.00  18.00   52
  7  \w     64.00 119.00   0.50    0.05    --   46.95 143.00-171.00  110
  8  \w     65.00 136.00   0.50    0.12    --  104.75 143.00-171.00  142
  9  \w    130.00 177.00   0.50    0.12    --  104.75 125.00-120.00   94
 10  \w    134.00 160.00   0.50    0.12    --  104.75 125.00 -30.00   52
 11  \w     85.00 115.00   0.50    0.12    --  104.75 125.00-120.00   60
 12  \w     97.00 122.00   0.50    0.12    --  104.75  45.00-180.00   50
 13  \w    101.00 178.00   0.50    0.12    --  104.75  15.00-150.00  154
 14  \w    145.00 177.00   0.50    0.12    --  104.75  45.00-180.00   64
 15  \w     77.00 144.00   0.50    0.12    --  104.75 127.00  18.00  134
 16  \w    134.00 160.00   0.50    0.12    --  104.75  30.00 120.00   52
 17  \w     93.00 127.00   0.50    0.12    --  104.75  30.00 120.00   68
 18  \w     58.00 108.00   0.50    0.12    --  104.75 -77.00 -30.00  100
 19  \w     66.00 118.00   0.50    0.12    --  104.75-127.00 -57.00  104
 20  \w     54.00  96.00   0.50    0.05    --   46.95-127.00 -57.00   84
 21  \w     32.00 100.00   0.50    0.12    --  104.75 -77.00 -90.00  136
 22  \w     33.00  98.00   0.50    0.12    --  104.75 -94.00 -30.00  130
 23  \w     32.00  88.00   0.50    0.12    --  104.75-125.00 -30.00  112
 24  \w     38.00  63.00   0.50    0.12    --  104.75 -61.00 -90.00   50
 25  \w    -21.00  28.00   0.50    0.05    --   46.95 -19.00-180.00   98
 26  \w   -100.00 -75.00   0.50    0.05    --  -46.95 143.00-171.00   50
 27  \w    -69.00 -40.00   0.50    0.12    -- -102.00 143.00-171.00   58
 28  \w   -114.00 -83.00   0.50    0.12    -- -102.00 127.00  18.00   62
 29  \w   -102.00 -32.00   0.50    0.12    -- -102.00 125.00  60.00  140
 30  \w    -69.00 -29.00   0.50    0.12    -- -102.00  61.00  60.00   80
 31  \w   -117.00 -29.00   0.50    0.05    --  -46.95 -77.00 -30.00  176
 32  \w    -92.00 -59.00   0.50    0.05    --  -46.95-143.00 132.00   66
 33  \w   -117.00 -72.00   0.50    0.05    --  -46.95-125.00  30.00   90
 34  \w   -116.00 -72.00   0.50    0.05    --  -46.95-127.00 -57.00   88
 35  \w   -135.00 -90.00   0.50    0.12    -- -102.00 -30.00 -30.00   90
 36  \w   -147.00-102.00   0.50    0.12    -- -102.00-127.00 -57.00   90
 37  \w   -175.00-140.00   0.50    0.12    -- -102.00 -30.00 -30.00   70
 38  \w   -175.00 -97.00   0.50    0.12    -- -102.00 -30.00   0.00  156
 39  \w   -161.00-135.00   0.50    0.12    -- -102.00-143.00 132.00   52
 40  \w     65.00  90.00   0.50    0.05    --   46.95-143.00 132.00   50
 41  \w     97.00 130.00   0.50    0.12    --  104.75-143.00 132.00   66
 42  \w     73.00 108.00   0.50    0.12    --  104.75 -94.00 150.00   70
 43  \w     70.00 108.00   0.50    0.12    --  104.75 -77.00 120.00   76
 44  \w     32.00  60.00   0.50    0.12    --  104.75 -94.00 150.00   56
 45  \w   -127.00 -73.00   0.50    0.12    -- -102.00 143.00-171.00  108
;
_diffrn_measurement_device 'four-circle diffractometer'
_diffrn_measurement_device_type 'XtaLAB Synergy R, DW system, HyPix'
_diffrn_measurement_method '\w scans'
_diffrn_orient_matrix_type 'CrysAlisPro convention (1999,Acta A55,543-557)'
_diffrn_orient_matrix_UB_11 0.0290232000
_diffrn_orient_matrix_UB_12 -0.0423391000
_diffrn_orient_matrix_UB_13 -0.1124626000
_diffrn_orient_matrix_UB_21 0.1493593000
_diffrn_orient_matrix_UB_22 0.0765149000
_diffrn_orient_matrix_UB_23 0.0391830000
_diffrn_orient_matrix_UB_31 0.0783445000
_diffrn_orient_matrix_UB_32 -0.0858640000
_diffrn_orient_matrix_UB_33 0.0071977000
_diffrn_radiation_monochromator mirror
_diffrn_radiation_probe x-ray
_diffrn_radiation_type 'Cu K\a'
_diffrn_radiation_wavelength 1.54184
_diffrn_reflns_av_R_equivalents 0.0420
_diffrn_reflns_av_unetI/netI 0.0394
_diffrn_reflns_Laue_measured_fraction_full 0.9985
_diffrn_reflns_Laue_measured_fraction_max 0.9578
_diffrn_reflns_limit_h_max 11
_diffrn_reflns_limit_h_min -11
_diffrn_reflns_limit_k_max 16
_diffrn_reflns_limit_k_min -18
_diffrn_reflns_limit_l_max 18
_diffrn_reflns_limit_l_min -18
_diffrn_reflns_number 23231
_diffrn_reflns_point_group_measured_fraction_full 0.9985
_diffrn_reflns_point_group_measured_fraction_max 0.9578
_diffrn_reflns_theta_full 67.6840
_diffrn_reflns_theta_max 76.49
_diffrn_reflns_theta_min 3.42
_diffrn_source 'Rotating-anode X-ray tube'
_diffrn_source_type 'Rigaku (Cu) X-ray Source'
_exptl_absorpt_coefficient_mu 2.504
_exptl_absorpt_correction_T_max 1.00000
_exptl_absorpt_correction_T_min 0.84078
_exptl_absorpt_correction_type multi-scan
_exptl_absorpt_process_details
;
CrysAlisPro 1.171.40.84a (Rigaku Oxford Diffraction, 2020)
Empirical absorption correction using spherical harmonics,
implemented in SCALE3 ABSPACK scaling algorithm.
;
_exptl_crystal_colour 'clear light yellow'
_exptl_crystal_density_diffrn 1.466
_exptl_crystal_description block
_exptl_crystal_F_000 776.221
_exptl_crystal_size_max 0.2
_exptl_crystal_size_mid 0.2
_exptl_crystal_size_min 0.1
_refine_diff_density_max 0.3456
_refine_diff_density_min -0.5568
_refine_diff_density_rms 0.0771
_refine_ls_d_res_high 0.7929
_refine_ls_d_res_low 12.9122
_refine_ls_goodness_of_fit_ref 1.0404
_refine_ls_hydrogen_treatment constr
_refine_ls_matrix_type full
_refine_ls_number_constraints 58
_refine_ls_number_parameters 460
_refine_ls_number_reflns 6862
_refine_ls_number_restraints 0
_refine_ls_restrained_S_all 1.0404
_refine_ls_R_factor_all 0.0372
_refine_ls_R_factor_gt 0.0351
_refine_ls_shift/su_max 0.0013
_refine_ls_shift/su_mean 0.0000
_refine_ls_structure_factor_coef Fsqd
_refine_ls_weighting_details 'w=1/[\s^2^(Fo^2^)+(0.0550P)^2^+0.8525P] where P=(Fo^2^+2Fc^2^)/3'
_refine_ls_weighting_scheme calc
_refine_ls_wR_factor_gt 0.0945
_refine_ls_wR_factor_ref 0.0964
_reflns_Friedel_coverage 0.0
_reflns_limit_h_max 11
_reflns_limit_h_min -11
_reflns_limit_k_max 15
_reflns_limit_k_min -18
_reflns_limit_l_max 18
_reflns_limit_l_min 0
_reflns_number_gt 6420
_reflns_number_total 6862
_reflns_threshold_expression I>=2u(I)
_cod_data_source_file d1dt00241d2.cif
_cod_data_source_block 20201230e
_cod_depositor_comments 'Adding full bibliography for 7706604--7706608.cif.'
_cod_original_cell_volume 1704.06(6)
_cod_database_code 7706608
_chemical_oxdiff_formula 'C H O N S Zn'
_reflns_odcompleteness_completeness 99.88
_reflns_odcompleteness_iscentric 1
_reflns_odcompleteness_theta 66.97
_olex2_refinement_description
;
1. Fixed Uiso
 At 1.2 times of:
  All C(H) groups, All C(H,H) groups
2.a Secondary CH2 refined with riding coordinates:
 C15(H15a,H15b), C36(H36a,H36b)
2.b Aromatic/amide H refined with riding coordinates:
 C21(H21), C35(H35), C5(H5), C3(H3), C14(H14), C26(H26), C11(H11), C33(H33),
 C19(H19), C20(H20), C32(H32), C13(H13), C34(H34), C39(H39), C23(H23), C18(H18),
  C38(H38), C41(H41), C24(H24), C25(H25), C17(H17), C12(H12), C2(H2), C4(H4),
 C40(H40), C42(H42)
;
_olex2_submission_special_instructions 'No special instructions were received'
_oxdiff_exptl_absorpt_empirical_details
;
Empirical correction (ABSPACK) includes:
- Absorption correction using spherical harmonics
- Frame scaling
;
_oxdiff_exptl_absorpt_empirical_full_max 1.280
_oxdiff_exptl_absorpt_empirical_full_min 0.778

loop_
_space_group_symop_id
_space_group_symop_operation_xyz
1 x,y,z
2 -x,-y,-z

loop_
_atom_site_label
_atom_site_type_symbol
_atom_site_fract_x
_atom_site_fract_y
_atom_site_fract_z
_atom_site_U_iso_or_equiv
_atom_site_adp_type
_atom_site_occupancy
_atom_site_refinement_flags_posn
Zn1 Zn 0.99397(2) -0.001905(16) 0.258133(17) 0.01566(8) Uani 1.000000 .
S1 S 0.62030(4) -0.13712(3) 0.02399(3) 0.01748(10) Uani 1.000000 .
S2 S 0.83572(4) 0.26506(3) 0.49288(3) 0.01913(10) Uani 1.000000 .
N4 N 1.11520(16) 0.02060(11) 0.16226(11) 0.0177(3) Uani 1.000000 .
C21 C 1.3691(2) 0.09876(15) 0.40977(14) 0.0228(4) Uani 1.000000 .
H21 H 1.3164(2) 0.15524(15) 0.43266(14) 0.0274(4) Uiso 1.000000 R
C9 C 0.79880(18) -0.20326(13) 0.16998(13) 0.0160(3) Uani 1.000000 .
C35 C 1.19326(19) 0.11197(14) 0.19114(14) 0.0186(3) Uani 1.000000 .
H35 H 1.25360(19) 0.11560(14) 0.14527(14) 0.0223(4) Uiso 1.000000 R
C7 C 0.60115(18) -0.26322(13) 0.01549(13) 0.0159(3) Uani 1.000000 .
C1 C 0.47880(19) -0.18746(13) -0.08123(13) 0.0179(3) Uani 1.000000 .
N1 N 0.50071(16) -0.33619(11) -0.05913(11) 0.0178(3) Uani 1.000000 .
O1 O 0.82001(13) -0.10796(9) 0.17961(9) 0.0174(2) Uani 1.000000 .
C5 C 0.3162(2) -0.35338(15) -0.20071(14) 0.0223(4) Uani 1.000000 .
H5 H 0.2838(2) -0.42539(15) -0.22515(14) 0.0267(4) Uiso 1.000000 R
C15 C 1.16337(19) -0.00577(15) 0.44219(13) 0.0216(4) Uani 1.000000 .
H15a H 1.13918(19) 0.06386(15) 0.48656(13) 0.0259(4) Uiso 1.000000 R
H15b H 1.16549(19) -0.04416(15) 0.48076(13) 0.0259(4) Uiso 1.000000 R
C3 C 0.3029(2) -0.19333(15) -0.21257(14) 0.0234(4) Uani 1.000000 .
H3 H 0.2585(2) -0.15976(15) -0.24500(14) 0.0280(4) Uiso 1.000000 R
C14 C 0.99069(19) -0.15924(14) 0.32483(13) 0.0185(3) Uani 1.000000 .
H14 H 1.02527(19) -0.18456(14) 0.36825(13) 0.0222(4) Uiso 1.000000 R
C6 C 0.42960(19) -0.29569(13) -0.11523(13) 0.0176(3) Uani 1.000000 .
C10 C 0.87801(19) -0.23130(13) 0.23830(13) 0.0176(3) Uani 1.000000 .
C26 C 0.8839(2) 0.53412(15) 0.75213(14) 0.0242(4) Uani 1.000000 .
H26 H 0.9599(2) 0.59230(15) 0.78731(14) 0.0291(4) Uiso 1.000000 R
C29 C 1.11021(18) 0.32665(13) 0.44676(13) 0.0170(3) Uani 1.000000 .
C11 C 0.8476(2) -0.33556(15) 0.22270(15) 0.0230(4) Uani 1.000000 .
H11 H 0.8977(2) -0.35245(15) 0.26863(15) 0.0276(4) Uiso 1.000000 R
C33 C 1.3284(2) 0.39075(15) 0.39755(15) 0.0239(4) Uani 1.000000 .
H33 H 1.4066(2) 0.44447(15) 0.41167(15) 0.0287(4) Uiso 1.000000 R
C19 C 1.5838(2) 0.02423(17) 0.34268(15) 0.0279(4) Uani 1.000000 .
H19 H 1.6732(2) 0.02968(17) 0.31880(15) 0.0335(5) Uiso 1.000000 R
C20 C 1.5027(2) 0.10734(16) 0.37444(16) 0.0265(4) Uani 1.000000 .
H20 H 1.5378(2) 0.16862(16) 0.37205(16) 0.0318(5) Uiso 1.000000 R
C32 C 1.3115(2) 0.29326(14) 0.30823(14) 0.0211(4) Uani 1.000000 .
H32 H 1.3773(2) 0.28293(14) 0.26118(14) 0.0253(4) Uiso 1.000000 R
N3 N 1.02071(16) 0.44160(12) 0.60655(11) 0.0197(3) Uani 1.000000 .
C13 C 0.6683(2) -0.38675(14) 0.07482(14) 0.0207(3) Uani 1.000000 .
H13 H 0.5998(2) -0.43903(14) 0.01945(14) 0.0248(4) Uiso 1.000000 R
C28 C 1.00320(19) 0.35201(13) 0.52005(13) 0.0175(3) Uani 1.000000 .
C34 C 1.2268(2) 0.40693(14) 0.46558(14) 0.0212(3) Uani 1.000000 .
H34 H 1.2365(2) 0.47269(14) 0.52505(14) 0.0255(4) Uiso 1.000000 R
N2 N 1.04903(15) -0.06424(11) 0.34909(11) 0.0173(3) Uani 1.000000 .
C39 C 1.2869(2) -0.25949(15) 0.12891(15) 0.0250(4) Uani 1.000000 .
H39 H 1.3704(2) -0.25940(15) 0.16923(15) 0.0299(5) Uiso 1.000000 R
C23 C 0.6520(2) 0.35782(15) 0.64671(15) 0.0246(4) Uani 1.000000 .
H23 H 0.5755(2) 0.29986(15) 0.61200(15) 0.0295(5) Uiso 1.000000 R
C18 C 1.5312(2) -0.06668(16) 0.34667(15) 0.0270(4) Uani 1.000000 .
H18 H 1.5867(2) -0.12153(16) 0.32720(15) 0.0324(5) Uiso 1.000000 R
C38 C 1.2679(2) -0.16821(14) 0.12396(14) 0.0231(4) Uani 1.000000 .
H38 H 1.3387(2) -0.10703(14) 0.16101(14) 0.0277(4) Uiso 1.000000 R
C37 C 1.1430(2) -0.16780(14) 0.06367(13) 0.0191(3) Uani 1.000000 .
C41 C 1.0574(2) -0.35152(15) 0.01318(16) 0.0271(4) Uani 1.000000 .
H41 H 0.9870(2) -0.41294(15) -0.02415(16) 0.0325(5) Uiso 1.000000 R
C24 C 0.6389(2) 0.44402(16) 0.74031(16) 0.0268(4) Uani 1.000000 .
H24 H 0.5523(2) 0.44426(16) 0.76879(16) 0.0321(5) Uiso 1.000000 R
C25 C 0.7546(2) 0.53091(16) 0.79261(15) 0.0269(4) Uani 1.000000 .
H25 H 0.7441(2) 0.58755(16) 0.85587(15) 0.0323(5) Uiso 1.000000 R
C22 C 0.78332(19) 0.36036(14) 0.60583(14) 0.0196(3) Uani 1.000000 .
C17 C 1.3957(2) -0.07634(15) 0.37968(14) 0.0235(4) Uani 1.000000 .
H17 H 1.3598(2) -0.13828(15) 0.38069(14) 0.0282(4) Uiso 1.000000 R
C12 C 0.7455(2) -0.41330(14) 0.14119(15) 0.0241(4) Uani 1.000000 .
H12 H 0.7287(2) -0.48228(14) 0.13098(15) 0.0289(5) Uiso 1.000000 R
C2 C 0.4172(2) -0.13566(14) -0.12996(14) 0.0219(4) Uani 1.000000 .
H2 H 0.4517(2) -0.06438(14) -0.10770(14) 0.0263(4) Uiso 1.000000 R
C27 C 0.89844(19) 0.44808(14) 0.65706(14) 0.0200(3) Uani 1.000000 .
C4 C 0.2534(2) -0.30143(15) -0.24791(15) 0.0240(4) Uani 1.000000 .
H4 H 0.1773(2) -0.33875(15) -0.30389(15) 0.0288(4) Uiso 1.000000 R
C40 C 1.1815(2) -0.35096(15) 0.07384(15) 0.0256(4) Uani 1.000000 .
H40 H 1.1942(2) -0.41197(15) 0.07762(15) 0.0307(5) Uiso 1.000000 R
C8 C 0.69061(18) -0.28368(13) 0.08867(13) 0.0164(3) Uani 1.000000 .
C31 C 1.19767(19) 0.20960(13) 0.28688(13) 0.0177(3) Uani 1.000000 .
C42 C 1.0385(2) -0.25984(14) 0.00833(14) 0.0222(4) Uani 1.000000 .
H42 H 0.9551(2) -0.26021(14) -0.03230(14) 0.0267(4) Uiso 1.000000 R
C16 C 1.31348(19) 0.00643(14) 0.41122(13) 0.0197(3) Uani 1.000000 .
C36 C 1.1215(2) -0.06830(14) 0.05868(13) 0.0221(4) Uani 1.000000 .
H36a H 1.0301(2) -0.08230(14) 0.01296(13) 0.0266(4) Uiso 1.000000 R
H36b H 1.2030(2) -0.04860(14) 0.03020(13) 0.0266(4) Uiso 1.000000 R
O2 O 0.98965(13) 0.14854(9) 0.34548(9) 0.0185(2) Uani 1.000000 .
C30 C 1.09488(18) 0.22439(13) 0.35814(13) 0.0162(3) Uani 1.000000 .

loop_
_atom_site_aniso_label
_atom_site_aniso_U_11
_atom_site_aniso_U_22
_atom_site_aniso_U_33
_atom_site_aniso_U_12
_atom_site_aniso_U_13
_atom_site_aniso_U_23
Zn1 0.01553(13) 0.01368(12) 0.01459(13) -0.00028(9) 0.00102(9) 0.00511(10)
S1 0.0201(2) 0.01299(19) 0.0174(2) 0.00089(15) -0.00062(15) 0.00685(16)
S2 0.0180(2) 0.0172(2) 0.0173(2) -0.00012(15) 0.00237(15) 0.00517(16)
N4 0.0199(7) 0.0162(7) 0.0148(7) 0.0027(5) 0.0032(5) 0.0058(6)
C21 0.0176(8) 0.0270(9) 0.0222(9) 0.0028(7) -0.0019(7) 0.0118(8)
C9 0.0145(7) 0.0156(7) 0.0173(8) 0.0023(6) 0.0043(6) 0.0073(7)
C35 0.0186(8) 0.0198(8) 0.0187(8) 0.0016(6) 0.0044(6) 0.0105(7)
C7 0.0159(7) 0.0145(7) 0.0156(8) 0.0016(6) 0.0029(6) 0.0060(6)
C1 0.0169(8) 0.0182(8) 0.0165(8) 0.0028(6) 0.0030(6) 0.0068(7)
N1 0.0177(7) 0.0172(7) 0.0168(7) 0.0009(5) 0.0006(5) 0.0076(6)
O1 0.0171(6) 0.0141(5) 0.0193(6) 0.0002(4) -0.0009(5) 0.0078(5)
C5 0.0214(8) 0.0226(9) 0.0214(9) -0.0019(7) -0.0006(7) 0.0114(7)
C15 0.0183(8) 0.0281(9) 0.0141(8) -0.0012(7) -0.0012(6) 0.0084(7)
C3 0.0237(9) 0.0285(9) 0.0217(9) 0.0085(7) 0.0030(7) 0.0147(8)
C14 0.0168(8) 0.0234(8) 0.0171(8) 0.0039(6) 0.0023(6) 0.0114(7)
C6 0.0175(8) 0.0190(8) 0.0173(8) 0.0040(6) 0.0046(6) 0.0092(7)
C10 0.0173(8) 0.0179(8) 0.0175(8) 0.0025(6) 0.0023(6) 0.0087(7)
C26 0.0245(9) 0.0222(9) 0.0186(9) 0.0045(7) 0.0017(7) 0.0043(7)
C29 0.0154(8) 0.0174(8) 0.0160(8) 0.0021(6) 0.0002(6) 0.0069(7)
C11 0.0260(9) 0.0233(9) 0.0243(9) 0.0043(7) 0.0014(7) 0.0156(8)
C33 0.0221(9) 0.0192(8) 0.0249(9) -0.0039(7) 0.0014(7) 0.0081(7)
C19 0.0173(8) 0.0393(11) 0.0229(9) 0.0018(8) 0.0013(7) 0.0127(9)
C20 0.0196(9) 0.0325(10) 0.0282(10) -0.0020(7) -0.0002(7) 0.0172(9)
C32 0.0207(8) 0.0202(8) 0.0220(9) 0.0010(7) 0.0054(7) 0.0101(7)
N3 0.0189(7) 0.0190(7) 0.0161(7) 0.0029(6) 0.0001(6) 0.0052(6)
C13 0.0200(8) 0.0161(8) 0.0218(9) -0.0023(6) -0.0004(7) 0.0076(7)
C28 0.0178(8) 0.0159(7) 0.0164(8) 0.0015(6) -0.0011(6) 0.0067(7)
C34 0.0212(8) 0.0162(8) 0.0193(8) -0.0015(6) -0.0005(7) 0.0046(7)
N2 0.0146(6) 0.0213(7) 0.0133(7) 0.0007(5) 0.0014(5) 0.0071(6)
C39 0.0227(9) 0.0261(9) 0.0219(9) 0.0059(7) 0.0016(7) 0.0083(8)
C23 0.0231(9) 0.0250(9) 0.0243(9) 0.0036(7) 0.0047(7) 0.0108(8)
C18 0.0214(9) 0.0299(10) 0.0208(9) 0.0068(7) -0.0006(7) 0.0053(8)
C38 0.0217(8) 0.0205(8) 0.0191(8) -0.0009(7) 0.0020(7) 0.0043(7)
C37 0.0223(8) 0.0181(8) 0.0134(8) 0.0023(7) 0.0065(6) 0.0044(7)
C41 0.0279(10) 0.0193(9) 0.0279(10) -0.0004(7) 0.0008(8) 0.0080(8)
C24 0.0244(9) 0.0329(10) 0.0269(10) 0.0096(8) 0.0094(8) 0.0159(9)
C25 0.0296(10) 0.0271(9) 0.0185(9) 0.0096(8) 0.0050(7) 0.0056(8)
C22 0.0206(8) 0.0192(8) 0.0178(8) 0.0041(7) 0.0019(7) 0.0081(7)
C17 0.0228(9) 0.0234(9) 0.0199(9) 0.0004(7) -0.0014(7) 0.0084(7)
C12 0.0287(9) 0.0170(8) 0.0278(10) -0.0007(7) -0.0002(8) 0.0134(8)
C2 0.0254(9) 0.0194(8) 0.0216(9) 0.0062(7) 0.0040(7) 0.0101(7)
C27 0.0182(8) 0.0212(8) 0.0194(9) 0.0051(7) 0.0013(7) 0.0090(7)
C4 0.0207(8) 0.0294(9) 0.0204(9) 0.0001(7) -0.0015(7) 0.0124(8)
C40 0.0311(10) 0.0187(8) 0.0248(9) 0.0064(7) 0.0049(8) 0.0084(8)
C8 0.0171(8) 0.0156(8) 0.0160(8) 0.0016(6) 0.0026(6) 0.0075(7)
C31 0.0183(8) 0.0166(8) 0.0169(8) 0.0015(6) 0.0013(6) 0.0075(7)
C42 0.0212(8) 0.0205(8) 0.0199(9) 0.0016(7) 0.0016(7) 0.0065(7)
C16 0.0168(8) 0.0233(8) 0.0138(8) -0.0015(6) -0.0028(6) 0.0067(7)
C36 0.0294(9) 0.0192(8) 0.0132(8) 0.0015(7) 0.0035(7) 0.0048(7)
O2 0.0163(6) 0.0153(5) 0.0190(6) -0.0006(4) 0.0035(5) 0.0051(5)
C30 0.0153(7) 0.0154(7) 0.0169(8) 0.0018(6) -0.0002(6) 0.0076(7)

loop_
_atom_type_symbol
_atom_type_scat_dispersion_real
_atom_type_scat_dispersion_imag
_atom_type_scat_Cromer_Mann_a1
_atom_type_scat_Cromer_Mann_a2
_atom_type_scat_Cromer_Mann_a3
_atom_type_scat_Cromer_Mann_a4
_atom_type_scat_Cromer_Mann_b1
_atom_type_scat_Cromer_Mann_b2
_atom_type_scat_Cromer_Mann_b3
_atom_type_scat_Cromer_Mann_b4
_atom_type_scat_Cromer_Mann_c
_atom_type_scat_source
_atom_type_scat_dispersion_source
C 0.01920 0.00962 2.31000 1.02000 1.58860 0.86500 20.84390 10.20750 0.56870 51.65120 0.215599998832 'International Tables Volume C Table 6.1.1.4 (pp. 500-502)' 'Henke, Gullikson and Davis, At. Data and Nucl. Data Tables, 1993, 54, 2'
H 0.00000 0.00000 0.49300 0.32291 0.14019 0.04081 10.51090 26.12570 3.14236 57.79970 0.0030380000826 'International Tables Volume C Table 6.1.1.4 (pp. 500-502)' 'Henke, Gullikson and Davis, At. Data and Nucl. Data Tables, 1993, 54, 2'
Zn -1.55628 0.70462 14.07430 7.03180 5.16520 2.41000 3.26550 0.23330 10.31630 58.70970 1.30410003662 'International Tables Volume C Table 6.1.1.4 (pp. 500-502)' 'Henke, Gullikson and Davis, At. Data and Nucl. Data Tables, 1993, 54, 2'
O 0.05239 0.03377 3.04850 2.28680 1.54630 0.86700 13.27710 5.70110 0.32390 32.90890 0.250800013542 'International Tables Volume C Table 6.1.1.4 (pp. 500-502)' 'Henke, Gullikson and Davis, At. Data and Nucl. Data Tables, 1993, 54, 2'
N 0.03256 0.01839 12.21260 3.13220 2.01250 1.16630 0.00570 9.89330 28.99750 0.58260 -11.5290002823 'International Tables Volume C Table 6.1.1.4 (pp. 500-502)' 'Henke, Gullikson and Davis, At. Data and Nucl. Data Tables, 1993, 54, 2'
S 0.33537 0.55136 6.90530 5.20340 1.43790 1.58630 1.46790 22.21510 0.25360 56.17200 0.866900026798 'International Tables Volume C Table 6.1.1.4 (pp. 500-502)' 'Henke, Gullikson and Davis, At. Data and Nucl. Data Tables, 1993, 54, 2'

loop_
_geom_angle_atom_site_label_1
_geom_angle_atom_site_label_2
_geom_angle_atom_site_label_3
_geom_angle
_geom_angle_site_symmetry_1
_geom_angle_site_symmetry_3
_geom_angle_publ_flag
O1 Zn1 N4 109.97(6) . . ?
N2 Zn1 N4 127.70(6) . . ?
N2 Zn1 O1 95.06(5) . . ?
O2 Zn1 N4 94.24(5) . . ?
O2 Zn1 O1 124.30(5) . . ?
O2 Zn1 N2 108.65(6) . . ?
C1 S1 C7 88.90(8) . . ?
C22 S2 C28 89.08(8) . . ?
C35 N4 Zn1 120.62(12) . . ?
C36 N4 Zn1 120.61(11) . . ?
C36 N4 C35 118.73(15) . . ?
C20 C21 H21 119.70(11) . . ?
C16 C21 H21 119.70(11) . . ?
C16 C21 C20 120.60(17) . . ?
C10 C9 O1 123.49(15) . . ?
C8 C9 O1 119.08(15) . . ?
C8 C9 C10 117.42(15) . . ?
H35 C35 N4 116.34(10) . . ?
C31 C35 N4 127.32(16) . . ?
C31 C35 H35 116.34(10) . . ?
N1 C7 S1 115.44(12) . . ?
C8 C7 S1 121.91(12) . . ?
C8 C7 N1 122.65(15) . . ?
C6 C1 S1 109.45(12) . . ?
C2 C1 S1 128.99(14) . . ?
C2 C1 C6 121.55(16) . . ?
C6 N1 C7 111.13(14) . . ?
C9 O1 Zn1 124.38(10) . . ?
C6 C5 H5 120.52(10) . . ?
C4 C5 H5 120.52(11) . . ?
C4 C5 C6 118.97(17) . . ?
H15b C15 H15a 108.2 . . ?
N2 C15 H15a 109.66(9) . . ?
N2 C15 H15b 109.66(9) . . ?
C16 C15 H15a 109.66(10) . . ?
C16 C15 H15b 109.66(10) . . ?
C16 C15 N2 110.00(14) . . ?
C2 C3 H3 119.50(11) . . ?
C4 C3 H3 119.50(10) . . ?
C4 C3 C2 120.99(16) . . ?
C10 C14 H14 116.12(9) . . ?
N2 C14 H14 116.12(10) . . ?
N2 C14 C10 127.77(15) . . ?
N1 C6 C1 115.07(15) . . ?
C5 C6 C1 119.40(16) . . ?
C5 C6 N1 125.53(16) . . ?
C14 C10 C9 124.51(15) . . ?
C11 C10 C9 119.78(16) . . ?
C11 C10 C14 115.71(15) . . ?
C25 C26 H26 120.65(11) . . ?
C27 C26 H26 120.65(11) . . ?
C27 C26 C25 118.70(18) . . ?
C34 C29 C28 118.00(15) . . ?
C30 C29 C28 121.38(15) . . ?
C30 C29 C34 120.61(16) . . ?
H11 C11 C10 119.11(10) . . ?
C12 C11 C10 121.78(16) . . ?
C12 C11 H11 119.11(10) . . ?
C32 C33 H33 120.56(11) . . ?
C34 C33 H33 120.56(10) . . ?
C34 C33 C32 118.88(16) . . ?
C20 C19 H19 120.09(12) . . ?
C18 C19 H19 120.09(11) . . ?
C18 C19 C20 119.82(18) . . ?
C19 C20 C21 119.90(18) . . ?
H20 C20 C21 120.05(11) . . ?
H20 C20 C19 120.05(12) . . ?
H32 C32 C33 119.16(11) . . ?
C31 C32 C33 121.68(17) . . ?
C31 C32 H32 119.16(10) . . ?
C27 N3 C28 111.05(15) . . ?
C12 C13 H13 119.07(10) . . ?
C8 C13 H13 119.07(10) . . ?
C8 C13 C12 121.86(16) . . ?
C29 C28 S2 121.73(12) . . ?
N3 C28 S2 115.20(13) . . ?
N3 C28 C29 122.99(15) . . ?
C33 C34 C29 121.47(16) . . ?
H34 C34 C29 119.27(10) . . ?
H34 C34 C33 119.27(10) . . ?
C15 N2 Zn1 121.63(11) . . ?
C14 N2 Zn1 120.61(12) . . ?
C14 N2 C15 117.67(15) . . ?
C38 C39 H39 119.94(11) . . ?
C40 C39 H39 119.94(11) . . ?
C40 C39 C38 120.11(18) . . ?
C24 C23 H23 120.94(11) . . ?
C22 C23 H23 120.94(11) . . ?
C22 C23 C24 118.12(18) . . ?
H18 C18 C19 119.86(11) . . ?
C17 C18 C19 120.28(18) . . ?
C17 C18 H18 119.86(11) . . ?
H38 C38 C39 119.87(11) . . ?
C37 C38 C39 120.25(17) . . ?
C37 C38 H38 119.87(10) . . ?
C42 C37 C38 119.28(16) . . ?
C36 C37 C38 120.37(16) . . ?
C36 C37 C42 120.34(16) . . ?
C40 C41 H41 120.12(11) . . ?
C42 C41 H41 120.12(11) . . ?
C42 C41 C40 119.75(17) . . ?
H24 C24 C23 119.63(11) . . ?
C25 C24 C23 120.74(18) . . ?
C25 C24 H24 119.63(11) . . ?
C24 C25 C26 121.32(18) . . ?
H25 C25 C26 119.34(11) . . ?
H25 C25 C24 119.34(11) . . ?
C23 C22 S2 129.46(14) . . ?
C27 C22 S2 109.23(13) . . ?
C27 C22 C23 121.31(17) . . ?
H17 C17 C18 119.89(11) . . ?
C16 C17 C18 120.21(18) . . ?
C16 C17 H17 119.89(11) . . ?
C13 C12 C11 118.74(16) . . ?
H12 C12 C11 120.63(10) . . ?
H12 C12 C13 120.63(10) . . ?
C3 C2 C1 118.14(17) . . ?
H2 C2 C1 120.93(10) . . ?
H2 C2 C3 120.93(11) . . ?
N3 C27 C26 124.83(17) . . ?
C22 C27 C26 119.80(17) . . ?
C22 C27 N3 115.37(16) . . ?
C3 C4 C5 120.92(17) . . ?
H4 C4 C5 119.54(11) . . ?
H4 C4 C3 119.54(10) . . ?
C41 C40 C39 120.06(17) . . ?
H40 C40 C39 119.97(11) . . ?
H40 C40 C41 119.97(11) . . ?
C7 C8 C9 122.02(15) . . ?
C13 C8 C9 120.34(15) . . ?
C13 C8 C7 117.62(15) . . ?
C32 C31 C35 115.94(16) . . ?
C30 C31 C35 124.18(15) . . ?
C30 C31 C32 119.88(16) . . ?
C41 C42 C37 120.54(17) . . ?
H42 C42 C37 119.73(11) . . ?
H42 C42 C41 119.73(11) . . ?
C15 C16 C21 120.46(16) . . ?
C17 C16 C21 119.14(17) . . ?
C17 C16 C15 120.35(16) . . ?
C37 C36 N4 111.21(14) . . ?
H36a C36 N4 109.39(9) . . ?
H36a C36 C37 109.39(10) . . ?
H36b C36 N4 109.39(9) . . ?
H36b C36 C37 109.39(10) . . ?
H36b C36 H36a 108.0 . . ?
C30 O2 Zn1 123.48(11) . . ?
C31 C30 C29 117.37(15) . . ?
O2 C30 C29 119.38(15) . . ?
O2 C30 C31 123.25(15) . . ?

loop_
_geom_bond_atom_site_label_1
_geom_bond_atom_site_label_2
_geom_bond_distance
_geom_bond_site_symmetry_2
_geom_bond_publ_flag
Zn1 N4 2.0006(14) . ?
Zn1 O1 1.9308(12) . ?
Zn1 N2 2.0080(14) . ?
Zn1 O2 1.9428(12) . ?
S1 C7 1.7587(16) . ?
S1 C1 1.7401(17) . ?
S2 C28 1.7637(17) . ?
S2 C22 1.7396(18) . ?
N4 C35 1.287(2) . ?
N4 C36 1.475(2) . ?
C21 H21 0.9300 . ?
C21 C20 1.389(3) . ?
C21 C16 1.391(3) . ?
C9 O1 1.310(2) . ?
C9 C10 1.431(2) . ?
C9 C8 1.420(2) . ?
C35 H35 0.9300 . ?
C35 C31 1.446(2) . ?
C7 N1 1.304(2) . ?
C7 C8 1.465(2) . ?
C1 C6 1.406(2) . ?
C1 C2 1.393(2) . ?
N1 C6 1.384(2) . ?
C5 H5 0.9300 . ?
C5 C6 1.405(2) . ?
C5 C4 1.382(3) . ?
C15 H15a 0.9700 . ?
C15 H15b 0.9700 . ?
C15 N2 1.477(2) . ?
C15 C16 1.506(2) . ?
C3 H3 0.9300 . ?
C3 C2 1.387(3) . ?
C3 C4 1.401(3) . ?
C14 H14 0.9300 . ?
C14 C10 1.442(2) . ?
C14 N2 1.285(2) . ?
C10 C11 1.407(2) . ?
C26 H26 0.9300 . ?
C26 C25 1.379(3) . ?
C26 C27 1.400(3) . ?
C29 C28 1.469(2) . ?
C29 C34 1.397(2) . ?
C29 C30 1.421(2) . ?
C11 H11 0.9300 . ?
C11 C12 1.378(3) . ?
C33 H33 0.9300 . ?
C33 C32 1.385(3) . ?
C33 C34 1.387(3) . ?
C19 H19 0.9300 . ?
C19 C20 1.390(3) . ?
C19 C18 1.384(3) . ?
C20 H20 0.9300 . ?
C32 H32 0.9300 . ?
C32 C31 1.404(2) . ?
N3 C28 1.303(2) . ?
N3 C27 1.387(2) . ?
C13 H13 0.9300 . ?
C13 C12 1.385(3) . ?
C13 C8 1.397(2) . ?
C34 H34 0.9300 . ?
C39 H39 0.9300 . ?
C39 C38 1.386(3) . ?
C39 C40 1.387(3) . ?
C23 H23 0.9300 . ?
C23 C24 1.384(3) . ?
C23 C22 1.398(3) . ?
C18 H18 0.9300 . ?
C18 C17 1.391(3) . ?
C38 H38 0.9300 . ?
C38 C37 1.393(3) . ?
C37 C42 1.389(2) . ?
C37 C36 1.510(2) . ?
C41 H41 0.9300 . ?
C41 C40 1.386(3) . ?
C41 C42 1.391(3) . ?
C24 H24 0.9300 . ?
C24 C25 1.401(3) . ?
C25 H25 0.9300 . ?
C22 C27 1.404(2) . ?
C17 H17 0.9300 . ?
C17 C16 1.393(3) . ?
C12 H12 0.9300 . ?
C2 H2 0.9300 . ?
C4 H4 0.9300 . ?
C40 H40 0.9300 . ?
C31 C30 1.432(2) . ?
C42 H42 0.9300 . ?
C36 H36a 0.9700 . ?
C36 H36b 0.9700 . ?
O2 C30 1.313(2) . ?

loop_
_geom_torsion_atom_site_label_1
_geom_torsion_atom_site_label_2
_geom_torsion_atom_site_label_3
_geom_torsion_atom_site_label_4
_geom_torsion
_geom_torsion_site_symmetry_1
_geom_torsion_site_symmetry_2
_geom_torsion_site_symmetry_3
_geom_torsion_site_symmetry_4
_geom_torsion_publ_flag
Zn1 N4 C35 C31 -5.31(16) . . . . ?
Zn1 N4 C36 C37 -44.73(12) . . . . ?
Zn1 O1 C9 C10 18.64(14) . . . . ?
Zn1 O1 C9 C8 -162.17(13) . . . . ?
Zn1 N2 C15 C16 -66.66(13) . . . . ?
Zn1 N2 C14 C10 -3.51(16) . . . . ?
Zn1 O2 C30 C29 -158.80(12) . . . . ?
Zn1 O2 C30 C31 20.76(14) . . . . ?
S1 C7 N1 C6 -0.59(14) . . . . ?
S1 C7 C8 C9 -0.61(16) . . . . ?
S1 C7 C8 C13 -179.34(14) . . . . ?
S1 C1 C6 N1 0.59(14) . . . . ?
S1 C1 C6 C5 -179.28(12) . . . . ?
S1 C1 C2 C3 -179.25(17) . . . . ?
S2 C28 C29 C34 169.13(13) . . . . ?
S2 C28 C29 C30 -9.69(16) . . . . ?
S2 C28 N3 C27 -1.16(14) . . . . ?
S2 C22 C23 C24 178.51(17) . . . . ?
S2 C22 C27 C26 -178.01(12) . . . . ?
S2 C22 C27 N3 2.37(14) . . . . ?
N4 C35 C31 C32 168.72(19) . . . . ?
N4 C35 C31 C30 -11.4(2) . . . . ?
N4 C36 C37 C38 -59.63(18) . . . . ?
N4 C36 C37 C42 120.29(15) . . . . ?
C21 C20 C19 C18 -0.2(2) . . . . ?
C21 C16 C15 N2 95.54(17) . . . . ?
C21 C16 C17 C18 -0.3(2) . . . . ?
C9 C10 C14 N2 -7.6(2) . . . . ?
C9 C10 C11 C12 1.7(2) . . . . ?
C9 C8 C7 N1 -179.53(16) . . . . ?
C9 C8 C13 C12 2.6(2) . . . . ?
C35 C31 C32 C33 -179.71(16) . . . . ?
C35 C31 C30 C29 -177.36(16) . . . . ?
C35 C31 C30 O2 3.1(2) . . . . ?
C7 N1 C6 C1 -0.01(16) . . . . ?
C7 N1 C6 C5 179.85(14) . . . . ?
C7 C8 C13 C12 -178.70(16) . . . . ?
C1 C6 C5 C4 -1.40(19) . . . . ?
C1 C2 C3 C4 -1.7(2) . . . . ?
N1 C6 C5 C4 178.74(18) . . . . ?
C5 C4 C3 C2 0.7(2) . . . . ?
C15 N2 C14 C10 179.97(14) . . . . ?
C15 C16 C17 C18 177.09(16) . . . . ?
C14 C10 C11 C12 -178.15(16) . . . . ?
C10 C11 C12 C13 -1.7(2) . . . . ?
C26 C25 C24 C23 0.9(2) . . . . ?
C26 C27 N3 C28 179.58(19) . . . . ?
C26 C27 C22 C23 1.4(2) . . . . ?
C29 C28 N3 C27 175.48(16) . . . . ?
C29 C34 C33 C32 1.2(2) . . . . ?
C29 C30 C31 C32 2.50(18) . . . . ?
C11 C12 C13 C8 -0.4(2) . . . . ?
C33 C32 C31 C30 0.4(2) . . . . ?
C19 C18 C17 C16 -1.5(2) . . . . ?
C32 C31 C30 O2 -177.06(15) . . . . ?
N3 C27 C22 C23 -178.19(15) . . . . ?
C39 C38 C37 C42 -0.3(2) . . . . ?
C39 C38 C37 C36 179.60(17) . . . . ?
C39 C40 C41 C42 -0.4(2) . . . . ?
C38 C37 C42 C41 0.3(2) . . . . ?
C37 C42 C41 C40 0.1(2) . . . . ?
